data_7701514
loop_
_publ_author_name
'Mayans, Julia'
'Athanasopoulou, Angeliki A.'
'Pham, Amy Trinh'
'Font-Bardia, Merc\`e'
'Mazarakioti, Eleni C.'
'Pilkington, Melanie'
'Stamatatos, Theocharis C.'
'Escuer, Albert'

_publ_section_title
;
 {Ni<sub>4</sub>} Cubanes from enantiomerically pure
 2-(1-hydroxyethyl)pyridine ligands: supramolecular chirality.
;
_journal_issue 28
_journal_name_full 'Dalton transactions (Cambridge, England : 2003)'
_journal_page_first 10427
_journal_page_last 10434
_journal_paper_doi 10.1039/c9dt01026b
_journal_volume 48
_journal_year 2019
_chemical_absolute_configuration syn
_chemical_formula_moiety 'C48 H68 N4 Ni4 O12'
_chemical_formula_sum 'C48 H68 N4 Ni4 O12'
_chemical_formula_weight 1127.90
_space_group_crystal_system monoclinic
_space_group_IT_number 5
_space_group_name_Hall 'C 2y'
_space_group_name_H-M_alt 'C 1 2 1'
_atom_sites_solution_hydrogens geom
_audit_creation_method SHELXL-2014
_audit_update_record
;
2019-02-12 deposited with the CCDC.	2019-05-09 downloaded from the CCDC.
;
_cell_angle_alpha 90
_cell_angle_beta 114.276(10)
_cell_angle_gamma 90
_cell_formula_units_Z 2
_cell_length_a 12.548(3)
_cell_length_b 20.583(6)
_cell_length_c 12.063(3)
_cell_measurement_reflns_used 9735
_cell_measurement_temperature 150(2)
_cell_measurement_theta_max 28.31
_cell_measurement_theta_min 2.71
_cell_volume 2840.1(13)
_computing_cell_refinement 'Bruker SAINT'
_computing_data_collection 'Bruker APEX2'
_computing_data_reduction 'Bruker SAINT'
_computing_molecular_graphics 'Bruker SHELXTL'
_computing_publication_material 'Bruker SHELXTL'
_computing_structure_refinement 'SHELXL-2014 (Sheldrick 2014)'
_computing_structure_solution 'SHELXS-97 (Sheldrick 2008)'
_diffrn_ambient_temperature 150(2)
_diffrn_measured_fraction_theta_full 0.971
_diffrn_measured_fraction_theta_max 0.997
_diffrn_measurement_device_type 'Bruker APEX-II CCD'
_diffrn_measurement_method '\f and \w scans'
_diffrn_radiation_type MoK\a
_diffrn_radiation_wavelength 0.71073
_diffrn_reflns_av_R_equivalents 0.0399
_diffrn_reflns_av_unetI/netI 0.0347
_diffrn_reflns_Laue_measured_fraction_full 0.971
_diffrn_reflns_Laue_measured_fraction_max 0.997
_diffrn_reflns_limit_h_max 13
_diffrn_reflns_limit_h_min -14
_diffrn_reflns_limit_k_max 24
_diffrn_reflns_limit_k_min -20
_diffrn_reflns_limit_l_max 14
_diffrn_reflns_limit_l_min -14
_diffrn_reflns_number 20232
_diffrn_reflns_point_group_measured_fraction_full 0.861
_diffrn_reflns_point_group_measured_fraction_max 0.884
_diffrn_reflns_theta_full 25.242
_diffrn_reflns_theta_max 24.999
_diffrn_reflns_theta_min 2.206
_exptl_absorpt_coefficient_mu 1.362
_exptl_absorpt_correction_T_max 0.930
_exptl_absorpt_correction_T_min 0.770
_exptl_absorpt_correction_type multi-scan
_exptl_absorpt_process_details 'Bruker SADABS'
_exptl_crystal_colour yellow
_exptl_crystal_density_diffrn 1.319
_exptl_crystal_description plate
_exptl_crystal_F_000 1184
_exptl_crystal_preparation 'Magnetic properties'
_exptl_crystal_recrystallization_method 'Re-crystallisation from solvent: acetonitrile'
_exptl_crystal_size_max 0.2
_exptl_crystal_size_mid 0.15
_exptl_crystal_size_min 0.05
_refine_diff_density_max 0.642
_refine_diff_density_min -0.610
_refine_diff_density_rms 0.085
_refine_ls_abs_structure_details
;
 Flack x determined using 1737 quotients [(I+)-(I-)]/[(I+)+(I-)]
 (Parsons, Flack and Wagner, Acta Cryst. B69 (2013) 249-259).
;
_refine_ls_abs_structure_Flack 0.123(10)
_refine_ls_extinction_method none
_refine_ls_goodness_of_fit_ref 1.087
_refine_ls_hydrogen_treatment constr
_refine_ls_matrix_type full
_refine_ls_number_parameters 256
_refine_ls_number_reflns 4437
_refine_ls_number_restraints 1
_refine_ls_restrained_S_all 1.087
_refine_ls_R_factor_all 0.0532
_refine_ls_R_factor_gt 0.0495
_refine_ls_shift/su_max 0.018
_refine_ls_shift/su_mean 0.000
_refine_ls_structure_factor_coef Fsqd
_refine_ls_weighting_details 'w=1/[\s^2^(Fo^2^)+(0.0342P)^2^+14.0735P] where P=(Fo^2^+2Fc^2^)/3'
_refine_ls_weighting_scheme calc
_refine_ls_wR_factor_gt 0.1148
_refine_ls_wR_factor_ref 0.1183
_reflns_Friedel_coverage 0.720
_reflns_Friedel_fraction_full 0.744
_reflns_Friedel_fraction_max 0.764
_reflns_number_gt 4202
_reflns_number_total 4437
_reflns_threshold_expression 'I > 2\s(I)'
_cod_data_source_file c9dt01026b2.cif
_cod_data_source_block api266c_0m_a_sq
_cod_original_sg_symbol_H-M 'C 2'
_cod_database_code 7701514
_shelx_space_group_comment
;
The symmetry employed for this shelxl refinement is uniquely defined
by the following loop, which should always be used as a source of
symmetry information in preference to the above space-group names.
They are only intended as comments.
;
_shelxl_version_number 2014-3

loop_
_space_group_symop_operation_xyz
'x, y, z'
'-x, y, -z'
'x+1/2, y+1/2, z'
'-x+1/2, y+1/2, -z'

loop_
_atom_site_label
_atom_site_type_symbol
_atom_site_fract_x
_atom_site_fract_y
_atom_site_fract_z
_atom_site_U_iso_or_equiv
_atom_site_adp_type
_atom_site_occupancy
_atom_site_site_symmetry_order
_atom_site_calc_flag
_atom_site_refinement_flags_posn
_atom_site_refinement_flags_adp
N1 N 0.4344(8) 0.6387(3) 0.5969(6) 0.068(3) Uani 1 1 d G .
C1 C 0.3511(6) 0.6875(4) 0.5723(6) 0.110(3) Uani 1 1 d G .
H1 H 0.2706 0.6777 0.5283 0.132 Uiso 1 1 calc R U
C2 C 0.3858(9) 0.7505(3) 0.6121(7) 0.110(3) Uani 1 1 d G .
H2 H 0.3289 0.7839 0.5953 0.132 Uiso 1 1 calc R U
C3 C 0.5036(9) 0.7648(3) 0.6765(7) 0.110(3) Uani 1 1 d G .
H3 H 0.5273 0.8079 0.7037 0.132 Uiso 1 1 calc R U
C4 C 0.5869(7) 0.7160(4) 0.7010(6) 0.110(3) Uani 1 1 d G .
H4 H 0.6674 0.7258 0.7450 0.132 Uiso 1 1 calc R U
C5 C 0.5522(7) 0.6530(4) 0.6612(6) 0.110(3) Uani 1 1 d G .
Ni1 Ni 0.40149(9) 0.54255(5) 0.55206(7) 0.0436(3) Uani 1 1 d . .
Ni2 Ni 0.38505(8) 0.44545(5) 0.37172(8) 0.0413(3) Uani 1 1 d . .
O1 O 0.5806(5) 0.5438(4) 0.6140(4) 0.0431(13) Uani 1 1 d . .
O2 O 0.4311(4) 0.4439(4) 0.5585(4) 0.0375(12) Uani 1 1 d . .
O3 O 0.2230(5) 0.5460(5) 0.4527(4) 0.068(2) Uani 1 1 d . .
O4 O 0.2122(5) 0.4647(4) 0.3187(5) 0.068(2) Uani 1 1 d . .
O5 O 0.3488(5) 0.4172(3) 0.1879(5) 0.0474(15) Uani 1 1 d . .
O6 O 0.3440(6) 0.3474(3) 0.3237(5) 0.0592(17) Uani 1 1 d . .
N2 N 0.3793(5) 0.5204(4) 0.7087(5) 0.0437(17) Uani 1 1 d . .
C6 C 0.6346(9) 0.5959(5) 0.6898(7) 0.059(3) Uani 1 1 d . .
H6 H 0.7038 0.6092 0.6740 0.070 Uiso 1 1 calc R U
C7 C 0.6782(8) 0.5780(5) 0.8260(6) 0.060(3) Uani 1 1 d . .
H7A H 0.6130 0.5606 0.8417 0.091 Uiso 1 1 calc R U
H7B H 0.7092 0.6169 0.8758 0.091 Uiso 1 1 calc R U
H7C H 0.7399 0.5452 0.8468 0.091 Uiso 1 1 calc R U
C8 C 0.3661(6) 0.5614(5) 0.7891(7) 0.0509(10) Uani 1 1 d . .
H8 H 0.3651 0.6068 0.7748 0.061 Uiso 1 1 calc R U
C9 C 0.3539(6) 0.5397(5) 0.8913(6) 0.0509(10) Uani 1 1 d . .
H9 H 0.3447 0.5700 0.9462 0.061 Uiso 1 1 calc R U
C10 C 0.3551(7) 0.4752(5) 0.9132(7) 0.0509(10) Uani 1 1 d . .
H10 H 0.3485 0.4598 0.9843 0.061 Uiso 1 1 calc R U
C11 C 0.3661(6) 0.4319(5) 0.8304(6) 0.0509(10) Uani 1 1 d . .
H11 H 0.3648 0.3864 0.8438 0.061 Uiso 1 1 calc R U
C12 C 0.3788(6) 0.4544(6) 0.7285(6) 0.0509(10) Uani 1 1 d . .
C13 C 0.3806(8) 0.4106(5) 0.6294(8) 0.057(2) Uani 1 1 d . .
H13 H 0.4310 0.3723 0.6686 0.068 Uiso 1 1 calc R U
C14 C 0.2598(11) 0.3866(8) 0.5564(10) 0.102(5) Uani 1 1 d . .
H14A H 0.2072 0.4236 0.5230 0.153 Uiso 1 1 calc R U
H14B H 0.2330 0.3609 0.6085 0.153 Uiso 1 1 calc R U
H14C H 0.2596 0.3594 0.4896 0.153 Uiso 1 1 calc R U
C15 C 0.1684(8) 0.5094(7) 0.3601(7) 0.072(4) Uani 1 1 d . .
C16 C 0.0336(9) 0.5182(7) 0.2878(9) 0.080(4) Uani 1 1 d . .
C17 C -0.0269(12) 0.4635(10) 0.3168(18) 0.146(8) Uani 1 1 d . .
H17A H -0.1094 0.4746 0.2922 0.218 Uiso 1 1 calc R U
H17B H 0.0095 0.4552 0.4045 0.218 Uiso 1 1 calc R U
H17C H -0.0208 0.4246 0.2730 0.218 Uiso 1 1 calc R U
C18 C 0.0058(10) 0.5287(14) 0.1565(10) 0.204(14) Uani 1 1 d . .
H18A H -0.0792 0.5297 0.1103 0.306 Uiso 1 1 calc R U
H18B H 0.0388 0.4931 0.1266 0.306 Uiso 1 1 calc R U
H18C H 0.0394 0.5700 0.1464 0.306 Uiso 1 1 calc R U
C19 C -0.0025(12) 0.5772(11) 0.3362(18) 0.164(9) Uani 1 1 d . .
H19A H 0.0384 0.6154 0.3245 0.247 Uiso 1 1 calc R U
H19B H 0.0175 0.5714 0.4232 0.247 Uiso 1 1 calc R U
H19C H -0.0871 0.5835 0.2928 0.247 Uiso 1 1 calc R U
C20 C 0.3259(8) 0.3612(5) 0.2143(8) 0.055(2) Uani 1 1 d . .
C21 C 0.2731(12) 0.3095(6) 0.1122(10) 0.083(4) Uani 1 1 d . .
C22 C 0.255(2) 0.2460(7) 0.1612(15) 0.168(10) Uani 1 1 d . .
H22A H 0.1832 0.2478 0.1748 0.252 Uiso 1 1 calc R U
H22B H 0.3216 0.2369 0.2383 0.252 Uiso 1 1 calc R U
H22C H 0.2480 0.2115 0.1027 0.252 Uiso 1 1 calc R U
C23 C 0.3668(18) 0.2997(9) 0.0601(15) 0.150(8) Uani 1 1 d . .
H23A H 0.4440 0.2947 0.1273 0.225 Uiso 1 1 calc R U
H23B H 0.3672 0.3375 0.0110 0.225 Uiso 1 1 calc R U
H23C H 0.3480 0.2606 0.0093 0.225 Uiso 1 1 calc R U
C24 C 0.1738(16) 0.3377(11) 0.0115(15) 0.166(9) Uani 1 1 d . .
H24A H 0.1461 0.3072 -0.0569 0.249 Uiso 1 1 calc R U
H24B H 0.1978 0.3784 -0.0139 0.249 Uiso 1 1 calc R U
H24C H 0.1108 0.3465 0.0374 0.249 Uiso 1 1 calc R U

loop_
_atom_site_aniso_label
_atom_site_aniso_U_11
_atom_site_aniso_U_22
_atom_site_aniso_U_33
_atom_site_aniso_U_23
_atom_site_aniso_U_13
_atom_site_aniso_U_12
N1 0.124(8) 0.057(5) 0.033(4) 0.019(4) 0.044(5) 0.036(5)
C1 0.210(8) 0.076(4) 0.050(3) -0.001(3) 0.059(4) 0.007(5)
C2 0.210(8) 0.076(4) 0.050(3) -0.001(3) 0.059(4) 0.007(5)
C3 0.210(8) 0.076(4) 0.050(3) -0.001(3) 0.059(4) 0.007(5)
C4 0.210(8) 0.076(4) 0.050(3) -0.001(3) 0.059(4) 0.007(5)
C5 0.210(8) 0.076(4) 0.050(3) -0.001(3) 0.059(4) 0.007(5)
Ni1 0.0502(6) 0.0630(7) 0.0193(4) -0.0042(5) 0.0161(4) 0.0080(5)
Ni2 0.0422(5) 0.0623(7) 0.0230(4) -0.0081(5) 0.0172(4) -0.0017(5)
O1 0.048(3) 0.063(4) 0.017(2) 0.006(3) 0.0116(19) -0.013(3)
O2 0.039(2) 0.056(4) 0.023(2) -0.008(3) 0.0187(18) -0.002(3)
O3 0.049(3) 0.126(6) 0.029(3) -0.017(4) 0.015(2) 0.022(4)
O4 0.045(3) 0.122(8) 0.039(3) -0.024(4) 0.018(3) -0.002(4)
O5 0.052(3) 0.066(4) 0.030(3) -0.009(3) 0.022(2) -0.003(3)
O6 0.081(4) 0.070(5) 0.038(3) -0.012(3) 0.035(3) -0.017(4)
N2 0.037(3) 0.072(5) 0.024(3) -0.004(3) 0.015(3) 0.005(3)
C6 0.083(6) 0.073(7) 0.026(4) -0.008(4) 0.028(4) -0.038(5)
C7 0.069(6) 0.084(7) 0.019(4) -0.005(4) 0.009(4) -0.031(5)
C8 0.0416(17) 0.084(3) 0.0310(15) -0.0102(19) 0.0191(14) -0.001(2)
C9 0.0416(17) 0.084(3) 0.0310(15) -0.0102(19) 0.0191(14) -0.001(2)
C10 0.0416(17) 0.084(3) 0.0310(15) -0.0102(19) 0.0191(14) -0.001(2)
C11 0.0416(17) 0.084(3) 0.0310(15) -0.0102(19) 0.0191(14) -0.001(2)
C12 0.0416(17) 0.084(3) 0.0310(15) -0.0102(19) 0.0191(14) -0.001(2)
C13 0.073(6) 0.069(6) 0.046(5) -0.013(4) 0.044(5) -0.016(5)
C14 0.112(10) 0.157(13) 0.061(7) -0.053(8) 0.059(7) -0.075(9)
C15 0.040(5) 0.148(11) 0.029(4) -0.011(5) 0.016(4) 0.012(6)
C16 0.053(6) 0.140(12) 0.050(5) -0.009(6) 0.023(5) 0.003(6)
C17 0.063(8) 0.19(2) 0.158(16) 0.042(14) 0.017(9) -0.021(10)
C18 0.058(7) 0.49(4) 0.044(6) 0.020(14) 0.005(5) 0.095(16)
C19 0.062(8) 0.22(2) 0.170(17) -0.071(16) 0.004(9) 0.039(11)
C20 0.067(6) 0.065(7) 0.044(5) -0.013(4) 0.033(4) -0.010(5)
C21 0.116(10) 0.089(9) 0.053(6) -0.014(6) 0.044(7) -0.011(7)
C22 0.35(3) 0.094(11) 0.106(11) -0.058(9) 0.134(16) -0.113(15)
C23 0.24(2) 0.145(15) 0.127(13) -0.068(12) 0.142(15) -0.043(14)
C24 0.147(16) 0.20(2) 0.099(12) -0.061(13) 0.000(11) -0.073(15)

loop_
_atom_type_symbol
_atom_type_description
_atom_type_scat_dispersion_real
_atom_type_scat_dispersion_imag
_atom_type_scat_source
C C 0.0033 0.0016 'International Tables Vol C Tables 4.2.6.8 and 6.1.1.4'
H H 0.0000 0.0000 'International Tables Vol C Tables 4.2.6.8 and 6.1.1.4'
N N 0.0061 0.0033 'International Tables Vol C Tables 4.2.6.8 and 6.1.1.4'
O O 0.0106 0.0060 'International Tables Vol C Tables 4.2.6.8 and 6.1.1.4'
Ni Ni 0.3393 1.1124 'International Tables Vol C Tables 4.2.6.8 and 6.1.1.4'

loop_
_geom_angle_atom_site_label_1
_geom_angle_atom_site_label_2
_geom_angle_atom_site_label_3
_geom_angle
_geom_angle_site_symmetry_1
_geom_angle_site_symmetry_3
C1 N1 C5 120.0 . .
C1 N1 Ni1 126.1(4) . .
C5 N1 Ni1 113.8(4) . .
N1 C1 C2 120.0 . .
N1 C1 H1 120.0 . .
C2 C1 H1 120.0 . .
C3 C2 C1 120.0 . .
C3 C2 H2 120.0 . .
C1 C2 H2 120.0 . .
C4 C3 C2 120.0 . .
C4 C3 H3 120.0 . .
C2 C3 H3 120.0 . .
C3 C4 C5 120.0 . .
C3 C4 H4 120.0 . .
C5 C4 H4 120.0 . .
C4 C5 N1 120.0 . .
C4 C5 C6 124.1(6) . .
N1 C5 C6 115.8(6) . .
N1 Ni1 O1 79.6(3) . .
N1 Ni1 O2 158.2(3) . .
O1 Ni1 O2 81.1(3) . .
N1 Ni1 O3 100.0(4) . .
O1 Ni1 O3 167.1(2) . .
O2 Ni1 O3 101.1(3) . .
N1 Ni1 N2 93.5(3) . .
O1 Ni1 N2 102.0(2) . .
O2 Ni1 N2 80.7(2) . .
O3 Ni1 N2 90.9(2) . .
N1 Ni1 O1 98.6(3) . 2_656
O1 Ni1 O1 79.5(2) . 2_656
O2 Ni1 O1 87.7(2) . 2_656
O3 Ni1 O1 87.8(2) . 2_656
N2 Ni1 O1 167.9(3) . 2_656
N1 Ni1 Ni2 143.98(17) . .
O1 Ni1 Ni2 90.68(19) . .
O2 Ni1 Ni2 45.94(12) . .
O3 Ni1 Ni2 82.1(2) . .
N2 Ni1 Ni2 122.5(2) . .
O1 Ni1 Ni2 45.4(2) 2_656 .
O4 Ni2 O1 89.7(3) . 2_656
O4 Ni2 O2 97.4(2) . .
O1 Ni2 O2 88.3(2) 2_656 .
O4 Ni2 O6 89.5(3) . .
O1 Ni2 O6 169.6(2) 2_656 .
O2 Ni2 O6 102.1(3) . .
O4 Ni2 O2 168.8(3) . 2_656
O1 Ni2 O2 79.9(3) 2_656 2_656
O2 Ni2 O2 78.24(19) . 2_656
O6 Ni2 O2 101.5(3) . 2_656
O4 Ni2 O5 89.0(2) . .
O1 Ni2 O5 107.4(2) 2_656 .
O2 Ni2 O5 163.1(3) . .
O6 Ni2 O5 62.2(2) . .
O2 Ni2 O5 98.1(2) 2_656 .
O4 Ni2 C20 87.1(3) . .
O1 Ni2 C20 138.2(3) 2_656 .
O2 Ni2 C20 133.5(3) . .
O6 Ni2 C20 31.4(3) . .
O2 Ni2 C20 103.4(3) 2_656 .
O5 Ni2 C20 30.9(3) . .
O4 Ni2 Ni1 80.76(19) . .
O1 Ni2 Ni1 46.57(12) 2_656 .
O2 Ni2 Ni1 45.3(2) . .
O6 Ni2 Ni1 143.28(16) . .
O2 Ni2 Ni1 88.99(18) 2_656 .
O5 Ni2 Ni1 151.55(18) . .
C20 Ni2 Ni1 167.2(2) . .
C6 O1 Ni1 114.4(6) . .
C6 O1 Ni2 132.3(6) . 2_656
Ni1 O1 Ni2 100.2(3) . 2_656
C6 O1 Ni1 114.9(5) . 2_656
Ni1 O1 Ni1 100.5(2) . 2_656
Ni2 O1 Ni1 88.1(3) 2_656 2_656
C13 O2 Ni1 112.1(5) . .
C13 O2 Ni2 131.3(5) . .
Ni1 O2 Ni2 88.8(3) . .
C13 O2 Ni2 116.8(5) . 2_656
Ni1 O2 Ni2 98.7(3) . 2_656
Ni2 O2 Ni2 101.73(19) . 2_656
C15 O3 Ni1 123.2(6) . .
C15 O4 Ni2 126.4(6) . .
C20 O5 Ni2 87.7(5) . .
C20 O6 Ni2 89.4(6) . .
C8 N2 C12 118.8(7) . .
C8 N2 Ni1 128.4(6) . .
C12 N2 Ni1 112.8(5) . .
O1 C6 C5 110.3(8) . .
O1 C6 C7 112.2(7) . .
C5 C6 C7 109.7(8) . .
O1 C6 H6 108.2 . .
C5 C6 H6 108.2 . .
C7 C6 H6 108.2 . .
C6 C7 H7A 109.5 . .
C6 C7 H7B 109.5 . .
H7A C7 H7B 109.5 . .
C6 C7 H7C 109.5 . .
H7A C7 H7C 109.5 . .
H7B C7 H7C 109.5 . .
N2 C8 C9 122.3(9) . .
N2 C8 H8 118.9 . .
C9 C8 H8 118.9 . .
C10 C9 C8 119.7(8) . .
C10 C9 H9 120.1 . .
C8 C9 H9 120.1 . .
C9 C10 C11 119.2(8) . .
C9 C10 H10 120.4 . .
C11 C10 H10 120.4 . .
C12 C11 C10 120.4(10) . .
C12 C11 H11 119.8 . .
C10 C11 H11 119.8 . .
N2 C12 C11 119.6(8) . .
N2 C12 C13 116.7(7) . .
C11 C12 C13 123.4(10) . .
O2 C13 C14 113.5(8) . .
O2 C13 C12 110.1(8) . .
C14 C13 C12 109.0(8) . .
O2 C13 H13 108.0 . .
C14 C13 H13 108.0 . .
C12 C13 H13 108.0 . .
C13 C14 H14A 109.5 . .
C13 C14 H14B 109.5 . .
H14A C14 H14B 109.5 . .
C13 C14 H14C 109.5 . .
H14A C14 H14C 109.5 . .
H14B C14 H14C 109.5 . .
O4 C15 O3 127.0(8) . .
O4 C15 C16 114.0(9) . .
O3 C15 C16 118.9(9) . .
C17 C16 C18 116.3(15) . .
C17 C16 C19 104.9(13) . .
C18 C16 C19 108.7(16) . .
C17 C16 C15 108.8(11) . .
C18 C16 C15 109.7(8) . .
C19 C16 C15 108.0(10) . .
C16 C17 H17A 109.5 . .
C16 C17 H17B 109.5 . .
H17A C17 H17B 109.5 . .
C16 C17 H17C 109.5 . .
H17A C17 H17C 109.5 . .
H17B C17 H17C 109.5 . .
C16 C18 H18A 109.5 . .
C16 C18 H18B 109.5 . .
H18A C18 H18B 109.5 . .
C16 C18 H18C 109.5 . .
H18A C18 H18C 109.5 . .
H18B C18 H18C 109.5 . .
C16 C19 H19A 109.5 . .
C16 C19 H19B 109.5 . .
H19A C19 H19B 109.5 . .
C16 C19 H19C 109.5 . .
H19A C19 H19C 109.5 . .
H19B C19 H19C 109.5 . .
O5 C20 O6 120.2(8) . .
O5 C20 C21 119.5(8) . .
O6 C20 C21 120.2(9) . .
O5 C20 Ni2 61.4(4) . .
O6 C20 Ni2 59.2(5) . .
C21 C20 Ni2 173.1(8) . .
C24 C21 C22 117.5(15) . .
C24 C21 C20 109.2(12) . .
C22 C21 C20 111.8(9) . .
C24 C21 C23 104.1(13) . .
C22 C21 C23 108.0(14) . .
C20 C21 C23 105.2(11) . .
C21 C22 H22A 109.5 . .
C21 C22 H22B 109.5 . .
H22A C22 H22B 109.5 . .
C21 C22 H22C 109.5 . .
H22A C22 H22C 109.5 . .
H22B C22 H22C 109.5 . .
C21 C23 H23A 109.5 . .
C21 C23 H23B 109.5 . .
H23A C23 H23B 109.5 . .
C21 C23 H23C 109.5 . .
H23A C23 H23C 109.5 . .
H23B C23 H23C 109.5 . .
C21 C24 H24A 109.5 . .
C21 C24 H24B 109.5 . .
H24A C24 H24B 109.5 . .
C21 C24 H24C 109.5 . .
H24A C24 H24C 109.5 . .
H24B C24 H24C 109.5 . .

loop_
_geom_bond_atom_site_label_1
_geom_bond_atom_site_label_2
_geom_bond_distance
_geom_bond_site_symmetry_2
N1 C1 1.3900 .
N1 C5 1.3900 .
N1 Ni1 2.048(6) .
C1 C2 1.3900 .
C1 H1 0.9500 .
C2 C3 1.3900 .
C2 H2 0.9500 .
C3 C4 1.3900 .
C3 H3 0.9500 .
C4 C5 1.3900 .
C4 H4 0.9500 .
C5 C6 1.508(13) .
Ni1 O1 2.056(6) .
Ni1 O2 2.061(8) .
Ni1 O3 2.062(6) .
Ni1 N2 2.072(6) .
Ni1 O1 2.106(4) 2_656
Ni1 Ni2 2.8984(14) .
Ni2 O4 2.032(6) .
Ni2 O1 2.063(8) 2_656
Ni2 O2 2.083(4) .
Ni2 O6 2.105(7) .
Ni2 O2 2.106(5) 2_656
Ni2 O5 2.152(5) .
Ni2 C20 2.450(9) .
O1 C6 1.391(11) .
O1 Ni2 2.063(8) 2_656
O1 Ni1 2.106(4) 2_656
O2 C13 1.431(10) .
O2 Ni2 2.106(5) 2_656
O3 C15 1.287(12) .
O4 C15 1.273(12) .
O5 C20 1.259(11) .
O6 C20 1.277(10) .
N2 C8 1.346(10) .
N2 C12 1.379(13) .
C6 C7 1.548(10) .
C6 H6 1.0000 .
C7 H7A 0.9800 .
C7 H7B 0.9800 .
C7 H7C 0.9800 .
C8 C9 1.377(11) .
C8 H8 0.9500 .
C9 C10 1.352(14) .
C9 H9 0.9500 .
C10 C11 1.387(11) .
C10 H10 0.9500 .
C11 C12 1.383(11) .
C11 H11 0.9500 .
C12 C13 1.505(12) .
C13 C14 1.491(14) .
C13 H13 1.0000 .
C14 H14A 0.9800 .
C14 H14B 0.9800 .
C14 H14C 0.9800 .
C15 C16 1.562(13) .
C16 C17 1.478(19) .
C16 C18 1.490(16) .
C16 C19 1.50(2) .
C17 H17A 0.9800 .
C17 H17B 0.9800 .
C17 H17C 0.9800 .
C18 H18A 0.9800 .
C18 H18B 0.9800 .
C18 H18C 0.9800 .
C19 H19A 0.9800 .
C19 H19B 0.9800 .
C19 H19C 0.9800 .
C20 C21 1.554(14) .
C21 C24 1.46(2) .
C21 C22 1.491(19) .
C21 C23 1.557(19) .
C22 H22A 0.9800 .
C22 H22B 0.9800 .
C22 H22C 0.9800 .
C23 H23A 0.9800 .
C23 H23B 0.9800 .
C23 H23C 0.9800 .
C24 H24A 0.9800 .
C24 H24B 0.9800 .
C24 H24C 0.9800 .
